data_7015150
loop_
_publ_author_name
'Bulak, Ece'
'Varnali, Tereza'
'Schwederski, Brigitte'
'Sarkar, Biprajit'
'Hartenbach, Ingo'
'Fiedler, Jan'
'Kaim, Wolfgang'

_publ_section_title
;
 2,3-Bis(1-methylimidazol-2-yl)quinoxaline (bmiq), a new ligand with
 decoupled electron transfer and metal coordination sites: the very
 different redox behaviour of isoelectronic complexes with [PtCl2] and
 [AuCl2]+.
;
_journal_issue 12
_journal_name_full 'Dalton transactions (Cambridge, England : 2003)'
_journal_page_first 2757
_journal_page_last 2763
_journal_paper_doi 10.1039/c0dt01282c
_journal_volume 40
_journal_year 2011
_chemical_formula_sum 'C16 H14 Cl2 N6 Pt'
_chemical_formula_weight 556.32
_chemical_name_systematic
;
?
;
_space_group_IT_number 14
_symmetry_cell_setting monoclinic
_symmetry_space_group_name_Hall '-P 2ybc'
_symmetry_space_group_name_H-M 'P 1 21/c 1'
_atom_sites_solution_hydrogens geom
_atom_sites_solution_primary direct
_atom_sites_solution_secondary difmap
_audit_creation_method SHELXL-97
_cell_angle_alpha 90.00
_cell_angle_beta 101.724(2)
_cell_angle_gamma 90.00
_cell_formula_units_Z 4
_cell_length_a 14.5272(5)
_cell_length_b 9.5752(4)
_cell_length_c 13.5829(5)
_cell_measurement_reflns_used 79389
_cell_measurement_temperature 100(1)
_cell_measurement_theta_max 28.28
_cell_measurement_theta_min 0.41
_cell_volume 1849.98(12)
_computing_cell_refinement 'DENZO (W. Minor & Z. Otwinowski)'
_computing_data_collection 'Nonius Collect Software'
_computing_data_reduction 'DENZO & SCALEPACK (W. Minor & Z. Otwinowski)'
_computing_structure_refinement 'SHELXL-97 (Sheldrick, 1997)'
_computing_structure_solution 'SHELXS-97 (Sheldrick, 1990)'
_diffrn_ambient_temperature 100(1)
_diffrn_measured_fraction_theta_full 0.999
_diffrn_measured_fraction_theta_max 0.999
_diffrn_measurement_device_type 'Nonius Kappa-CCD'
_diffrn_measurement_method 'four-circle, ccd detector'
_diffrn_radiation_monochromator graphite
_diffrn_radiation_source 'fine-focus sealed tube'
_diffrn_radiation_type MoK\a
_diffrn_radiation_wavelength 0.71073
_diffrn_reflns_av_R_equivalents 0.0438
_diffrn_reflns_av_sigmaI/netI 0.0496
_diffrn_reflns_limit_h_max 19
_diffrn_reflns_limit_h_min -19
_diffrn_reflns_limit_k_max 12
_diffrn_reflns_limit_k_min -12
_diffrn_reflns_limit_l_max 17
_diffrn_reflns_limit_l_min -17
_diffrn_reflns_number 8259
_diffrn_reflns_theta_full 27.88
_diffrn_reflns_theta_max 27.88
_diffrn_reflns_theta_min 1.43
_exptl_absorpt_coefficient_mu 7.885
_exptl_absorpt_correction_T_max 0.3774
_exptl_absorpt_correction_T_min 0.3082
_exptl_absorpt_correction_type empirical
_exptl_absorpt_process_details 'SCALEPACK (W. Minor & Z. Otwinowski)'
_exptl_crystal_density_diffrn 1.997
_exptl_crystal_density_method 'not measured'
_exptl_crystal_description platelet-shaped
_exptl_crystal_F_000 1056
_exptl_crystal_size_max 0.088
_exptl_crystal_size_mid 0.082
_exptl_crystal_size_min 0.051
_refine_diff_density_max 3.134
_refine_diff_density_min -3.196
_refine_diff_density_rms 0.260
_refine_ls_extinction_coef 0.00090(18)
_refine_ls_extinction_expression Fc^*^=kFc[1+0.001xFc^2^\l^3^/sin(2\q)]^-1/4^
_refine_ls_extinction_method SHELXL
_refine_ls_goodness_of_fit_ref 1.054
_refine_ls_hydrogen_treatment refall
_refine_ls_matrix_type full
_refine_ls_number_parameters 283
_refine_ls_number_reflns 4410
_refine_ls_number_restraints 0
_refine_ls_restrained_S_all 1.054
_refine_ls_R_factor_all 0.0596
_refine_ls_R_factor_gt 0.0411
_refine_ls_shift/su_max 0.002
_refine_ls_shift/su_mean 0.001
_refine_ls_structure_factor_coef Fsqd
_refine_ls_weighting_details 'calc w=1/[\s^2^(Fo^2^)+(0.0697P)^2^+0.0000P] where P=(Fo^2^+2Fc^2^)/3'
_refine_ls_weighting_scheme calc
_refine_ls_wR_factor_gt 0.0985
_refine_ls_wR_factor_ref 0.1086
_reflns_number_gt 3469
_reflns_number_total 4410
_reflns_threshold_expression >2sigma(I)
_cod_data_source_file c0dt01282c.txt
_cod_data_source_block c:\crystal\x-red32\ebfeb08
_cod_original_sg_symbol_H-M P21/c
_cod_database_code 7015150

loop_
_symmetry_equiv_pos_as_xyz
'x, y, z'
'-x, y+1/2, -z+1/2'
'-x, -y, -z'
'x, -y-1/2, z-1/2'

loop_
_atom_site_label
_atom_site_type_symbol
_atom_site_fract_x
_atom_site_fract_y
_atom_site_fract_z
_atom_site_U_iso_or_equiv
_atom_site_adp_type
_atom_site_occupancy
_atom_site_symmetry_multiplicity
_atom_site_calc_flag
_atom_site_refinement_flags
_atom_site_disorder_assembly
_atom_site_disorder_group
Pt Pt 0.355596(15) 0.08247(3) 0.814539(16) 0.01505(11) Uani 1 1 d . . .
Cl1 Cl 0.36668(11) 0.14920(18) 0.65468(11) 0.0228(3) Uani 1 1 d . . .
Cl2 Cl 0.34148(11) -0.15018(18) 0.76979(12) 0.0237(4) Uani 1 1 d . . .
C11 C 0.0627(4) 0.3624(7) 0.8917(5) 0.0223(14) Uani 1 1 d . . .
N1 N 0.3433(4) 0.0323(6) 0.9547(4) 0.0160(10) Uani 1 1 d . . .
C1 C 0.2761(4) 0.0790(6) 1.0017(4) 0.0149(12) Uani 1 1 d . . .
N2 N 0.2859(4) 0.0146(6) 1.0912(4) 0.0193(11) Uani 1 1 d . . .
C2 C 0.3623(5) -0.0725(7) 1.1030(5) 0.0207(14) Uani 1 1 d . . .
H2 H 0.389(4) -0.125(7) 1.162(5) 0.009(15) Uiso 1 1 d . . .
C3 C 0.3965(5) -0.0617(7) 1.0171(5) 0.0199(14) Uani 1 1 d . . .
H3 H 0.453(5) -0.126(8) 1.003(5) 0.03(2) Uiso 1 1 d . . .
C4 C 0.2312(5) 0.0413(8) 1.1695(5) 0.0216(14) Uani 1 1 d . . .
H4A H 0.243(5) -0.033(9) 1.219(6) 0.03(2) Uiso 1 1 d . . .
H4B H 0.163(5) 0.022(7) 1.143(5) 0.022(17) Uiso 1 1 d . . .
H4C H 0.227(7) 0.125(11) 1.176(7) 0.06(3) Uiso 1 1 d . . .
C5 C 0.2016(4) 0.1804(7) 0.9609(4) 0.0169(12) Uani 1 1 d . . .
N3 N 0.3726(3) 0.2806(5) 0.8588(4) 0.0153(10) Uani 1 1 d . . .
C6 C 0.3125(4) 0.3548(7) 0.9030(4) 0.0152(12) Uani 1 1 d . . .
N4 N 0.3453(4) 0.4880(6) 0.9189(4) 0.0195(11) Uani 1 1 d . . .
C7 C 0.4446(4) 0.3705(8) 0.8471(5) 0.0206(13) Uani 1 1 d . . .
H7 H 0.490(4) 0.347(7) 0.818(4) 0.006(15) Uiso 1 1 d . . .
C8 C 0.4280(4) 0.4969(7) 0.8842(4) 0.0191(13) Uani 1 1 d . . .
H8 H 0.459(4) 0.583(6) 0.887(4) 0.000(14) Uiso 1 1 d . . .
C9 C 0.3050(6) 0.6009(8) 0.9694(6) 0.0226(15) Uani 1 1 d . . .
H9A H 0.353(8) 0.627(12) 1.010(9) 0.08(4) Uiso 1 1 d . . .
H9B H 0.272(6) 0.652(10) 0.927(7) 0.05(3) Uiso 1 1 d . . .
H9C H 0.254(8) 0.553(10) 0.999(7) 0.07(3) Uiso 1 1 d . . .
C10 C 0.2194(4) 0.3099(7) 0.9154(4) 0.0165(12) Uani 1 1 d . . .
N5 N 0.1508(4) 0.3986(6) 0.8808(4) 0.0200(12) Uani 1 1 d . . .
N6 N 0.1162(3) 0.1455(6) 0.9731(4) 0.0197(11) Uani 1 1 d . . .
C12 C -0.0131(5) 0.4570(10) 0.8562(6) 0.0328(17) Uani 1 1 d . . .
H12 H -0.003(4) 0.533(8) 0.832(5) 0.006(15) Uiso 1 1 d . . .
C13 C -0.1012(5) 0.4188(9) 0.8648(7) 0.036(2) Uani 1 1 d . . .
H13 H -0.139(5) 0.479(9) 0.850(6) 0.03(2) Uiso 1 1 d . . .
C14 C -0.1199(5) 0.2931(8) 0.9096(6) 0.0339(18) Uani 1 1 d . . .
H14 H -0.192(5) 0.267(7) 0.910(5) 0.025(18) Uiso 1 1 d . . .
C15 C -0.0478(6) 0.2083(10) 0.9470(7) 0.0293(19) Uani 1 1 d . . .
H15 H -0.053(5) 0.156(7) 0.965(5) 0.00(2) Uiso 1 1 d . . .
C16 C 0.0447(4) 0.2364(8) 0.9379(5) 0.0265(15) Uani 1 1 d . . .

loop_
_atom_site_aniso_label
_atom_site_aniso_U_11
_atom_site_aniso_U_22
_atom_site_aniso_U_33
_atom_site_aniso_U_23
_atom_site_aniso_U_13
_atom_site_aniso_U_12
Pt 0.01231(14) 0.01770(16) 0.01589(15) -0.00063(9) 0.00463(9) 0.00130(9)
Cl1 0.0253(8) 0.0263(9) 0.0187(7) -0.0001(7) 0.0089(6) 0.0047(7)
Cl2 0.0246(8) 0.0229(9) 0.0247(8) -0.0024(7) 0.0077(6) 0.0015(7)
C11 0.012(3) 0.024(4) 0.032(4) -0.003(3) 0.006(3) 0.005(3)
N1 0.018(3) 0.012(2) 0.018(2) -0.003(2) 0.004(2) -0.002(2)
C1 0.017(3) 0.015(3) 0.013(3) -0.001(2) 0.004(2) -0.005(2)
N2 0.019(3) 0.020(3) 0.019(3) -0.002(2) 0.005(2) -0.008(2)
C2 0.022(3) 0.019(3) 0.020(3) 0.003(3) 0.002(3) -0.005(3)
C3 0.018(3) 0.016(3) 0.025(3) 0.004(3) 0.004(3) -0.003(2)
C4 0.023(4) 0.022(4) 0.023(3) 0.000(3) 0.013(3) -0.002(3)
C5 0.014(3) 0.023(3) 0.015(3) -0.002(3) 0.004(2) 0.000(2)
N3 0.011(2) 0.018(3) 0.018(3) -0.005(2) 0.0043(19) 0.0000(19)
C6 0.020(3) 0.016(3) 0.010(3) 0.003(2) 0.005(2) -0.004(2)
N4 0.018(3) 0.021(3) 0.021(3) -0.001(2) 0.008(2) 0.001(2)
C7 0.014(3) 0.027(4) 0.021(3) -0.001(3) 0.007(3) -0.002(3)
C8 0.015(3) 0.021(4) 0.019(3) 0.002(3) -0.001(2) -0.007(3)
C9 0.023(4) 0.022(4) 0.022(3) -0.002(3) 0.002(3) 0.001(3)
C10 0.017(3) 0.017(3) 0.015(3) -0.003(2) 0.001(2) -0.001(2)
N5 0.017(3) 0.023(3) 0.019(3) 0.000(2) 0.004(2) 0.000(2)
N6 0.014(3) 0.023(3) 0.024(3) -0.003(2) 0.008(2) -0.006(2)
C12 0.024(4) 0.030(4) 0.047(5) 0.004(4) 0.012(3) 0.004(3)
C13 0.015(3) 0.037(5) 0.056(5) -0.002(4) 0.003(3) 0.011(3)
C14 0.016(3) 0.037(5) 0.052(5) -0.005(4) 0.013(3) 0.003(3)
C15 0.026(4) 0.025(5) 0.040(5) -0.004(4) 0.015(3) -0.006(3)
C16 0.012(3) 0.035(4) 0.034(4) -0.007(3) 0.009(3) -0.001(3)

loop_
_atom_type_symbol
_atom_type_description
_atom_type_scat_dispersion_real
_atom_type_scat_dispersion_imag
_atom_type_scat_source
C C 0.0033 0.0016 'International Tables Vol C Tables 4.2.6.8 and 6.1.1.4'
H H 0.0000 0.0000 'International Tables Vol C Tables 4.2.6.8 and 6.1.1.4'
N N 0.0061 0.0033 'International Tables Vol C Tables 4.2.6.8 and 6.1.1.4'
Cl Cl 0.1484 0.1585 'International Tables Vol C Tables 4.2.6.8 and 6.1.1.4'
Pt Pt -1.7033 8.3905 'International Tables Vol C Tables 4.2.6.8 and 6.1.1.4'

loop_
_geom_angle_atom_site_label_1
_geom_angle_atom_site_label_2
_geom_angle_atom_site_label_3
_geom_angle
_geom_angle_site_symmetry_1
_geom_angle_site_symmetry_3
_geom_angle_publ_flag
N3 Pt N1 88.4(2) . . ?
N3 Pt Cl1 89.54(15) . . ?
N1 Pt Cl1 177.52(16) . . ?
N3 Pt Cl2 177.24(15) . . ?
N1 Pt Cl2 89.90(16) . . ?
Cl1 Pt Cl2 92.24(6) . . ?
N5 C11 C16 122.0(6) . . ?
N5 C11 C12 118.5(7) . . ?
C16 C11 C12 119.6(6) . . ?
C1 N1 C3 107.3(5) . . ?
C1 N1 Pt 125.7(4) . . ?
C3 N1 Pt 126.9(4) . . ?
N2 C1 N1 108.8(5) . . ?
N2 C1 C5 125.2(5) . . ?
N1 C1 C5 125.9(5) . . ?
C1 N2 C2 108.6(5) . . ?
C1 N2 C4 126.8(6) . . ?
C2 N2 C4 124.3(5) . . ?
C3 C2 N2 106.3(6) . . ?
C2 C3 N1 108.9(6) . . ?
N6 C5 C10 121.8(6) . . ?
N6 C5 C1 114.9(6) . . ?
C10 C5 C1 123.3(5) . . ?
C6 N3 C7 107.1(5) . . ?
C6 N3 Pt 125.5(4) . . ?
C7 N3 Pt 127.3(4) . . ?
N3 C6 N4 108.9(5) . . ?
N3 C6 C10 126.2(6) . . ?
N4 C6 C10 124.0(6) . . ?
C6 N4 C8 107.7(5) . . ?
C6 N4 C9 127.2(5) . . ?
C8 N4 C9 125.0(6) . . ?
C8 C7 N3 108.4(6) . . ?
C7 C8 N4 107.9(6) . . ?
N5 C10 C5 121.5(6) . . ?
N5 C10 C6 114.7(6) . . ?
C5 C10 C6 123.8(5) . . ?
C10 N5 C11 117.0(6) . . ?
C5 N6 C16 117.4(6) . . ?
C13 C12 C11 118.3(8) . . ?
C12 C13 C14 122.5(7) . . ?
C15 C14 C13 118.6(7) . . ?
C14 C15 C16 122.7(9) . . ?
N6 C16 C15 121.5(7) . . ?
N6 C16 C11 120.4(5) . . ?
C15 C16 C11 118.2(7) . . ?

loop_
_geom_bond_atom_site_label_1
_geom_bond_atom_site_label_2
_geom_bond_distance
_geom_bond_site_symmetry_2
_geom_bond_publ_flag
Pt N3 1.990(5) . ?
Pt N1 2.006(5) . ?
Pt Cl1 2.3002(15) . ?
Pt Cl2 2.3073(17) . ?
C11 N5 1.364(8) . ?
C11 C16 1.408(10) . ?
C11 C12 1.431(10) . ?
N1 C1 1.347(8) . ?
N1 C3 1.364(8) . ?
C1 N2 1.344(8) . ?
C1 C5 1.476(8) . ?
N2 C2 1.371(9) . ?
N2 C4 1.475(8) . ?
C2 C3 1.361(9) . ?
C5 N6 1.327(7) . ?
C5 C10 1.432(9) . ?
N3 C6 1.356(8) . ?
N3 C7 1.389(8) . ?
C6 N4 1.364(8) . ?
C6 C10 1.462(8) . ?
N4 C8 1.379(8) . ?
N4 C9 1.464(9) . ?
C7 C8 1.351(10) . ?
C10 N5 1.321(8) . ?
N6 C16 1.365(9) . ?
C12 C13 1.360(11) . ?
C13 C14 1.400(11) . ?
C14 C15 1.342(11) . ?
C15 C16 1.400(10) . ?

loop_
_cod_related_entry_id
_cod_related_entry_database
_cod_related_entry_code
1 ChemSpider 30652792
